data_7113902
loop_
_publ_author_name
'Liu, Yen-Hsiang'
'Wu, Huang-Chun'
'Lin, Hsiu-Mei'
'Hou, Wei-Hsien'
'Lu, Kuang-Lieh'

_publ_section_title
;
 Crystal engineering toward intersecting channels in a interpenetrated
 diamondoid network based on a net-to-net H-bonding interaction
;
_journal_coden_ASTM CHCOFS
_journal_issue 1
_journal_name_full
;
 Chemical Communications (Cambridge, United Kingdom)
;
_journal_page_first 60
_journal_page_last 61
_journal_paper_doi 10.1039/b208683b
_journal_year 2003
_chemical_formula_moiety 'C12 H10 Cd N4 O4, 0.5(H2O)'
_chemical_formula_sum 'C12 H11 Cd N4 O4.5'
_chemical_formula_weight 395.65
_chemical_name_common 1
_space_group_IT_number 88
_symmetry_cell_setting tetragonal
_symmetry_space_group_name_Hall '-I 4ad'
_symmetry_space_group_name_H-M 'I 41/a :2'
_atom_sites_solution_hydrogens geom
_atom_sites_solution_primary direct
_atom_sites_solution_secondary difmap
_audit_conform_dict_location ftp://ftp.iucr.org/pub/cif_core.dic
_audit_conform_dict_name cif_core.dic
_audit_conform_dict_version 2.2
_audit_creation_date 2002-11-05T10:06:32-00:00
_audit_creation_method 'WinGX routine CIF_UPDATE'
_cell_angle_alpha 90
_cell_angle_beta 90
_cell_angle_gamma 90
_cell_formula_units_Z 16
_cell_length_a 18.569(3)
_cell_length_b 18.569(3)
_cell_length_c 23.042(2)
_cell_measurement_reflns_used 49743
_cell_measurement_temperature 298(2)
_cell_measurement_theta_max 27.485
_cell_measurement_theta_min 4.076
_cell_volume 7945.1(19)
_computing_cell_refinement 'HKL Scalepack (Otwinowski & Minor 1997)'
_computing_data_collection 'Collect (Nonius BV, 1997-2000)'
_computing_data_reduction 'HKL Denzo and Scalepack (Otwinowski & Minor 1997)'
_computing_structure_refinement 'SHELXL-97 (Sheldrick, 1997)'
_diffrn_ambient_temperature 298(2)
_diffrn_measured_fraction_theta_full 0.972
_diffrn_measured_fraction_theta_max 0.972
_diffrn_measurement_device '95mm CCD camera on \k-goniostat'
_diffrn_measurement_device_type KappaCCD
_diffrn_measurement_method CCD
_diffrn_orient_matrix_type 'by Nonius Collect from scalepack cell'
_diffrn_orient_matrix_UB_11 -0.0076997
_diffrn_orient_matrix_UB_12 -0.0282498
_diffrn_orient_matrix_UB_13 -0.0363489
_diffrn_orient_matrix_UB_21 -0.0101107
_diffrn_orient_matrix_UB_22 0.0457508
_diffrn_orient_matrix_UB_23 -0.0214768
_diffrn_orient_matrix_UB_31 0.0524548
_diffrn_orient_matrix_UB_32 0.0046718
_diffrn_orient_matrix_UB_33 -0.0094752
_diffrn_radiation_monochromator graphite
_diffrn_radiation_type MoK\a
_diffrn_radiation_wavelength 0.71073
_diffrn_reflns_av_R_equivalents 0.0518
_diffrn_reflns_av_unetI/netI 0.0424
_diffrn_reflns_limit_h_max 24
_diffrn_reflns_limit_h_min -24
_diffrn_reflns_limit_k_max 24
_diffrn_reflns_limit_k_min -24
_diffrn_reflns_limit_l_max 29
_diffrn_reflns_limit_l_min -25
_diffrn_reflns_number 21094
_diffrn_reflns_theta_full 27.61
_diffrn_reflns_theta_max 27.61
_diffrn_reflns_theta_min 4.39
_exptl_absorpt_coefficient_mu 1.118
_exptl_absorpt_correction_T_max 0.8776
_exptl_absorpt_correction_T_min 0.7675
_exptl_absorpt_correction_type empirical
_exptl_crystal_density_diffrn 1.323
_exptl_crystal_density_method 'not measured'
_exptl_crystal_F_000 3120
_exptl_crystal_size_max 0.25
_exptl_crystal_size_mid 0.14
_exptl_crystal_size_min 0.12
_refine_diff_density_max 1.015
_refine_diff_density_min -0.692
_refine_diff_density_rms 0.121
_refine_ls_extinction_coef 0.0021(3)
_refine_ls_extinction_expression Fc^*^=kFc[1+0.001xFc^2^\l^3^/sin(2\q)]^-1/4^
_refine_ls_extinction_method SHELXL
_refine_ls_goodness_of_fit_ref 1.151
_refine_ls_hydrogen_treatment mixed
_refine_ls_matrix_type full
_refine_ls_number_parameters 196
_refine_ls_number_reflns 4485
_refine_ls_number_restraints 0
_refine_ls_restrained_S_all 1.151
_refine_ls_R_factor_all 0.1042
_refine_ls_R_factor_gt 0.0796
_refine_ls_shift/su_max 0
_refine_ls_shift/su_mean 0
_refine_ls_structure_factor_coef Fsqd
_refine_ls_weighting_details 'calc w=1/[\s^2^(Fo^2^)+(0.0685P)^2^+95.4501P] where P=(Fo^2^+2Fc^2^)/3'
_refine_ls_weighting_scheme calc
_refine_ls_wR_factor_gt 0.2154
_refine_ls_wR_factor_ref 0.2279
_reflns_number_gt 3424
_reflns_number_total 4485
_reflns_threshold_expression >2sigma(I)
_cod_duplicate_entry 7103625
_cod_data_source_file b208683b.txt
_cod_data_source_block 1
_cod_depositor_comments
;
The following automatic conversions were performed:

'_symmetry_cell_setting' value 'Tetragonal' changed to 'tetragonal'
according to
/usr/data/users/saulius/automatic-downloads/retrospective/RSC/lib/dictionaries/cif_core.dic
dictionary named 'cif_core.dic' version 2.4.2 from 2011-04-26.

Automatic conversion script
Id: cif_fix_values 2281 2013-09-26 08:29:07Z andrius 
;
_cod_original_cell_volume 7945(2)
_cod_original_sg_symbol_H-M 'I 41/a'
_cod_original_formula_sum 'C12 H11 Cd N4 O4.50'
_cod_database_code 7113902

loop_
_symmetry_equiv_pos_as_xyz
'x, y, z'
'-x+1/2, -y, z+1/2'
'-y+3/4, x+1/4, z+1/4'
'y+3/4, -x+3/4, z+3/4'
'x+1/2, y+1/2, z+1/2'
'-x+1, -y+1/2, z+1'
'-y+5/4, x+3/4, z+3/4'
'y+5/4, -x+5/4, z+5/4'
'-x, -y, -z'
'x-1/2, y, -z-1/2'
'y-3/4, -x-1/4, -z-1/4'
'-y-3/4, x-3/4, -z-3/4'
'-x+1/2, -y+1/2, -z+1/2'
'x, y+1/2, -z'
'y-1/4, -x+1/4, -z+1/4'
'-y-1/4, x-1/4, -z-1/4'

loop_
_atom_site_label
_atom_site_type_symbol
_atom_site_fract_x
_atom_site_fract_y
_atom_site_fract_z
_atom_site_U_iso_or_equiv
_atom_site_adp_type
_atom_site_occupancy
_atom_site_symmetry_multiplicity
_atom_site_calc_flag
_atom_site_refinement_flags
C1 C 0.5224(5) 0.8448(5) 0.7696(4) 0.063(2) Uani 1 1 d .
C2 C 0.5540(5) 0.8334(6) 0.8212(4) 0.072(3) Uani 1 1 d .
H2A H 0.53 0.821 0.8551 0.087 Uiso 1 1 calc R
C3 C 0.6376(4) 0.8561(5) 0.7639(4) 0.058(2) Uani 1 1 d .
H3A H 0.6833 0.8637 0.7485 0.07 Uiso 1 1 calc R
C4 C 0.4464(5) 0.8388(5) 0.7514(4) 0.065(2) Uani 1 1 d .
H4A H 0.4119 0.8329 0.7803 0.078 Uiso 1 1 calc R
C5 C 0.4241(5) 0.8410(5) 0.6970(4) 0.061(2) Uani 1 1 d .
H5A H 0.4584 0.8473 0.6681 0.073 Uiso 1 1 calc R
C6 C 0.3485(5) 0.8342(5) 0.6796(4) 0.0562(19) Uani 1 1 d .
C7 C 0.7198(5) 0.6076(5) 0.9492(4) 0.062(2) Uani 1 1 d .
C8 C 0.7097(6) 0.6783(5) 0.9527(4) 0.071(2) Uani 1 1 d .
H8A H 0.7028 0.7032 0.9873 0.085 Uiso 1 1 calc R
C9 C 0.7201(5) 0.6572(5) 0.8633(4) 0.066(2) Uani 1 1 d .
H9A H 0.7226 0.6628 0.8233 0.08 Uiso 1 1 calc R
C10 C 0.7209(5) 0.5530(5) 0.9937(4) 0.069(2) Uani 1 1 d .
H10A H 0.722 0.5696 1.0318 0.083 Uiso 1 1 calc R
C11 C 0.7207(5) 0.4823(6) 0.9872(4) 0.072(2) Uani 1 1 d .
H11A H 0.7227 0.4633 0.9499 0.087 Uiso 1 1 calc R
C12 C 0.7172(5) 0.4320(6) 1.0376(5) 0.068(2) Uani 1 1 d .
Cd1 Cd 0.71538(3) 0.82941(3) 0.87880(3) 0.0559(3) Uani 1 1 d .
N1 N 0.5767(4) 0.8583(4) 0.7322(3) 0.0594(17) Uani 1 1 d .
H1A H 0.5732 0.8667 0.6956 0.071 Uiso 1 1 calc R
N2 N 0.6262(4) 0.8427(4) 0.8162(3) 0.0578(16) Uani 1 1 d .
N3 N 0.7260(4) 0.5939(4) 0.8905(3) 0.0680(19) Uani 1 1 d .
H3B H 0.7324 0.5526 0.8745 0.082 Uiso 1 1 calc R
N4 N 0.7106(4) 0.7099(4) 0.8995(3) 0.0645(18) Uani 1 1 d .
O1 O 0.7043(4) 0.3663(4) 1.0267(3) 0.081(2) Uani 1 1 d .
O2 O 0.7239(4) 0.4555(4) 1.0883(3) 0.0743(18) Uani 1 1 d .
O3 O 0.3367(3) 0.8311(4) 0.6259(3) 0.0719(17) Uani 1 1 d .
O4 O 0.2987(3) 0.8322(4) 0.7146(3) 0.079(2) Uani 1 1 d .
O91 O 0.5 0.75 1.0106(15) 0.216(13) Uani 1 2 d S

loop_
_atom_site_aniso_label
_atom_site_aniso_U_11
_atom_site_aniso_U_22
_atom_site_aniso_U_33
_atom_site_aniso_U_23
_atom_site_aniso_U_13
_atom_site_aniso_U_12
C1 0.057(5) 0.066(5) 0.067(5) 0.001(4) -0.003(4) -0.002(4)
C2 0.057(5) 0.102(8) 0.059(5) 0.005(5) -0.010(4) -0.006(5)
C3 0.043(4) 0.067(5) 0.065(5) 0.002(4) -0.007(4) -0.002(4)
C4 0.046(4) 0.080(6) 0.070(6) 0.003(5) 0.000(4) 0.002(4)
C5 0.055(5) 0.063(5) 0.064(5) 0.003(4) 0.000(4) 0.003(4)
C6 0.053(5) 0.056(5) 0.059(5) 0.001(4) 0.002(4) 0.003(4)
C7 0.068(5) 0.060(5) 0.058(5) 0.005(4) 0.001(4) 0.002(4)
C8 0.094(7) 0.065(6) 0.054(5) -0.003(4) 0.008(5) 0.000(5)
C9 0.072(6) 0.065(5) 0.062(5) 0.010(4) 0.009(4) 0.008(4)
C10 0.074(6) 0.069(6) 0.064(5) 0.005(4) 0.002(4) 0.006(5)
C11 0.076(6) 0.076(6) 0.065(5) 0.010(5) -0.003(5) -0.002(5)
C12 0.055(5) 0.075(6) 0.073(6) 0.007(5) -0.010(4) -0.004(4)
Cd1 0.0526(4) 0.0572(4) 0.0580(4) 0.0019(3) -0.0043(3) 0.0013(3)
N1 0.054(4) 0.065(4) 0.059(4) 0.008(3) -0.003(3) -0.004(3)
N2 0.053(4) 0.064(4) 0.057(4) 0.005(3) -0.002(3) 0.001(3)
N3 0.074(5) 0.059(4) 0.071(5) -0.003(4) 0.002(4) 0.009(4)
N4 0.073(5) 0.062(4) 0.058(4) -0.001(3) 0.008(4) 0.006(3)
O1 0.110(6) 0.060(4) 0.073(4) 0.010(3) -0.018(4) 0.003(4)
O2 0.084(5) 0.074(4) 0.065(4) 0.011(3) -0.016(3) -0.012(3)
O3 0.061(4) 0.099(5) 0.056(4) -0.003(3) 0.001(3) 0.002(3)
O4 0.054(4) 0.121(6) 0.063(4) 0.002(4) 0.003(3) 0.003(4)
O91 0.121(14) 0.118(14) 0.41(4) 0 0 0.021(10)

loop_
_atom_type_symbol
_atom_type_description
_atom_type_scat_dispersion_real
_atom_type_scat_dispersion_imag
_atom_type_scat_source
C C 0.0033 0.0016 'International Tables Vol C Tables 4.2.6.8 and 6.1.1.4'
H H 0 0 'International Tables Vol C Tables 4.2.6.8 and 6.1.1.4'
Cd Cd -0.8075 1.2024 'International Tables Vol C Tables 4.2.6.8 and 6.1.1.4'
N N 0.0061 0.0033 'International Tables Vol C Tables 4.2.6.8 and 6.1.1.4'
O O 0.0106 0.006 'International Tables Vol C Tables 4.2.6.8 and 6.1.1.4'

loop_
_geom_angle_atom_site_label_1
_geom_angle_atom_site_label_2
_geom_angle_atom_site_label_3
_geom_angle
_geom_angle_site_symmetry_1
_geom_angle_site_symmetry_3
C2 C1 N1 105.5(8) . .
C2 C1 C4 131.0(9) . .
N1 C1 C4 123.3(8) . .
C1 C2 N2 109.7(9) . .
C1 C2 H2A 125.2 . .
N2 C2 H2A 125.2 . .
N2 C3 N1 112.7(8) . .
N2 C3 H3A 123.7 . .
N1 C3 H3A 123.7 . .
C5 C4 C1 124.5(9) . .
C5 C4 H4A 117.7 . .
C1 C4 H4A 117.7 . .
C4 C5 C6 123.9(8) . .
C4 C5 H5A 118 . .
C6 C5 H5A 118 . .
O4 C6 O3 120.9(8) . .
O4 C6 C5 123.0(8) . .
O3 C6 C5 116.1(8) . .
C8 C7 N3 104.6(8) . .
C8 C7 C10 130.8(9) . .
N3 C7 C10 124.5(8) . .
C7 C8 N4 111.7(8) . .
C7 C8 H8A 124.1 . .
N4 C8 H8A 124.1 . .
N4 C9 N3 111.9(8) . .
N4 C9 H9A 124.1 . .
N3 C9 H9A 124.1 . .
C11 C10 C7 128.1(10) . .
C11 C10 H10A 115.9 . .
C7 C10 H10A 115.9 . .
C10 C11 C12 122.3(10) . .
C10 C11 H11A 118.9 . .
C12 C11 H11A 118.9 . .
O2 C12 O1 122.6(9) . .
O2 C12 C11 120.2(9) . .
O1 C12 C11 117.2(9) . .
O2 C12 Cd1 65.4(5) . 14_547
O1 C12 Cd1 57.4(5) . 14_547
C11 C12 Cd1 173.9(8) . 14_547
N2 Cd1 O3 135.7(2) . 10_657
N2 Cd1 N4 102.5(3) . .
O3 Cd1 N4 93.6(3) 10_657 .
N2 Cd1 O1 121.3(3) . 14_557
O3 Cd1 O1 97.5(3) 10_657 14_557
N4 Cd1 O1 95.1(3) . 14_557
N2 Cd1 O2 98.2(3) . 14_557
O3 Cd1 O2 86.4(3) 10_657 14_557
N4 Cd1 O2 150.0(3) . 14_557
O1 Cd1 O2 55.3(2) 14_557 14_557
N2 Cd1 C12 113.3(3) . 14_557
O3 Cd1 C12 90.7(3) 10_657 14_557
N4 Cd1 C12 122.5(3) . 14_557
O1 Cd1 C12 27.8(3) 14_557 14_557
O2 Cd1 C12 27.5(3) 14_557 14_557
C3 N1 C1 106.1(8) . .
C3 N1 H1A 127 . .
C1 N1 H1A 127 . .
C3 N2 C2 106.0(7) . .
C3 N2 Cd1 121.6(6) . .
C2 N2 Cd1 132.2(6) . .
C9 N3 C7 106.9(8) . .
C9 N3 H3B 126.5 . .
C7 N3 H3B 126.5 . .
C9 N4 C8 104.8(8) . .
C9 N4 Cd1 126.6(6) . .
C8 N4 Cd1 127.7(6) . .
C12 O1 Cd1 94.8(6) . 14_547
C12 O2 Cd1 87.1(6) . 14_547
C6 O3 Cd1 102.9(5) . 10_557

loop_
_geom_bond_atom_site_label_1
_geom_bond_atom_site_label_2
_geom_bond_distance
_geom_bond_site_symmetry_2
C1 C2 1.343(13) .
C1 N1 1.349(11) .
C1 C4 1.475(12) .
C2 N2 1.357(11) .
C2 H2A 0.93 .
C3 N2 1.248(11) .
C3 N1 1.347(10) .
C3 H3A 0.93 .
C4 C5 1.321(12) .
C4 H4A 0.93 .
C5 C6 1.465(12) .
C5 H5A 0.93 .
C6 O4 1.228(10) .
C6 O3 1.258(10) .
C7 C8 1.330(13) .
C7 N3 1.380(11) .
C7 C10 1.442(12) .
C8 N4 1.358(12) .
C8 H8A 0.93 .
C9 N4 1.297(12) .
C9 N3 1.336(12) .
C9 H9A 0.93 .
C10 C11 1.320(14) .
C10 H10A 0.93 .
C11 C12 1.493(13) .
C11 H11A 0.93 .
C12 O2 1.254(12) .
C12 O1 1.268(12) .
Cd1 N2 2.211(7) .
Cd1 O3 2.256(7) 10_657
Cd1 N4 2.272(8) .
Cd1 O1 2.291(7) 14_557
Cd1 O2 2.466(7) 14_557
N1 H1A 0.86 .
N3 H3B 0.86 .
